data_1532328
loop_
_publ_author_name
'Ueda, K.'
'Takafuji, K.'
'Hosono, H.'

_publ_section_title
;
 Preparation and crystal structure analysis of Ce Cu O S
;
_journal_name_full 'Journal of Solid State Chemistry'
_journal_page_first 182
_journal_page_last 187
_journal_volume 170
_journal_year 2003
_chemical_formula_sum 'Ce Cu O S'
_space_group_IT_number 129
_symmetry_space_group_name_Hall '-P 4a 2a'
_symmetry_space_group_name_H-M 'P 4/n m m :2'
_cell_angle_alpha 90
_cell_angle_beta 90
_cell_angle_gamma 90
_cell_formula_units_Z 2
_cell_length_a 3.9228
_cell_length_b 3.9228
_cell_length_c 8.3475
_cell_volume 128.454
_citation_journal_id_ASTM JSSCBI
_cod_data_source_file Ueda_JSSCBI_2003_1466.cif
_cod_data_source_block Ce1Cu1O1S1
_cod_original_cell_volume 128.4543
_cod_original_formula_sum 'Ce1 Cu1 O1 S1'
_cod_database_code 1532328

loop_
_symmetry_equiv_pos_as_xyz
x,y,z
-y+1/2,x,z
-x+1/2,-y+1/2,z
y,-x+1/2,z
x+1/2,-y,-z
y+1/2,x+1/2,-z
-x,y+1/2,-z
-y,-x,-z
-x,-y,-z
y-1/2,-x,-z
x-1/2,y-1/2,-z
-y,x-1/2,-z
-x-1/2,y,z
-y-1/2,-x-1/2,z
x,-y-1/2,z
y,x,z

loop_
_atom_site_label
_atom_site_type_symbol
_atom_site_fract_x
_atom_site_fract_y
_atom_site_fract_z
_atom_site_occupancy
_atom_site_U_iso_or_equiv
S1 S-2 0.25 0.25 0.67 1 0.0
Cu1 Cu+1 0.25 0.75 0.5 1 0.0
Ce1 Ce+3 0.25 0.25 0.1508 1 0.0
O1 O-2 0.25 0.75 0 1 0.0
